data_2206699
loop_
_publ_author_name
'G. Kalpana'
'K. Vidyasagar'

_publ_section_title
;
 [(C~2~H~5~)~4~N]~4~[Mo~8~O~26~]: a redetermination and correction
;
_journal_coeditor_code HB6251
_journal_issue 9
_journal_name_full 'Acta Crystallographica Section E'
_journal_page_first m1885
_journal_page_last m1886
_journal_paper_doi 10.1107/S1600536805026899
_journal_volume 61
_journal_year 2005
_chemical_formula_iupac '(C8 H20 N)4 [Mo8 O26]'
_chemical_formula_moiety '4C8 H20 N +, Mo8 O26 4-'
_chemical_formula_sum 'C32 H80 Mo8 N4 O26'
_chemical_formula_weight 1704.52
_chemical_name_systematic
;
tetraethylammonium hexa-\m~3~-oxo-hexa-\m~2~oxo-tetradecaoxooctamolybdate
;
_space_group_IT_number 14
_symmetry_cell_setting monoclinic
_symmetry_space_group_name_Hall '-P 2yn'
_symmetry_space_group_name_H-M 'P 1 21/n 1'
_atom_sites_solution_hydrogens geom
_atom_sites_solution_primary direct
_atom_sites_solution_secondary difmap
_audit_creation_method SHELXL-97
_cell_angle_alpha 90.00
_cell_angle_beta 105.04(7)
_cell_angle_gamma 90.00
_cell_formula_units_Z 2
_cell_length_a 11.836(6)
_cell_length_b 20.032(7)
_cell_length_c 12.089(12)
_cell_measurement_reflns_used 25
_cell_measurement_temperature 293(2)
_cell_measurement_theta_max 15
_cell_measurement_theta_min 10
_cell_volume 2768(3)
_computing_cell_refinement 'CAD-4 Software'
_computing_data_collection 'CAD-4 Software (Enraf--Nonius, 1989)'
_computing_data_reduction 'XCAD4 (WinGX; Farrugia, 1999)'
_computing_molecular_graphics 'ORTEP-3 (Farrugia, 1997)'
_computing_publication_material SHELXL97
_computing_structure_refinement 'SHELXL97 (Sheldrick, 1997)'
_computing_structure_solution 'SHELXS86 (Sheldrick, 1985)'
_diffrn_ambient_temperature 293(2)
_diffrn_measured_fraction_theta_full 0.999
_diffrn_measured_fraction_theta_max 0.999
_diffrn_measurement_device_type 'Enraf--Nonius CAD-4 diffractometer'
_diffrn_measurement_method \w--2\q
_diffrn_radiation_monochromator graphite
_diffrn_radiation_source 'fine-focus sealed tube'
_diffrn_radiation_type MoK\a
_diffrn_radiation_wavelength 0.71073
_diffrn_reflns_av_R_equivalents 0.0201
_diffrn_reflns_av_sigmaI/netI 0.0389
_diffrn_reflns_limit_h_max 14
_diffrn_reflns_limit_h_min 0
_diffrn_reflns_limit_k_max 23
_diffrn_reflns_limit_k_min 0
_diffrn_reflns_limit_l_max 13
_diffrn_reflns_limit_l_min -14
_diffrn_reflns_number 5097
_diffrn_reflns_theta_full 24.97
_diffrn_reflns_theta_max 24.97
_diffrn_reflns_theta_min 2.02
_diffrn_standards_decay_% 0
_diffrn_standards_interval_time 60
_diffrn_standards_number 2
_exptl_absorpt_coefficient_mu 1.831
_exptl_absorpt_correction_T_max 0.693
_exptl_absorpt_correction_T_min 0.550
_exptl_absorpt_correction_type psi-scan
_exptl_absorpt_process_details '(North et al., 1968)'
_exptl_crystal_colour colourless
_exptl_crystal_density_diffrn 2.045
_exptl_crystal_density_method 'not measured'
_exptl_crystal_description needle
_exptl_crystal_F_000 1688
_exptl_crystal_size_max 0.3
_exptl_crystal_size_mid 0.2
_exptl_crystal_size_min 0.2
_refine_diff_density_max 2.697
_refine_diff_density_min -1.067
_refine_ls_extinction_method none
_refine_ls_goodness_of_fit_ref 1.183
_refine_ls_hydrogen_treatment constr
_refine_ls_matrix_type full
_refine_ls_number_parameters 316
_refine_ls_number_reflns 4851
_refine_ls_number_restraints 0
_refine_ls_restrained_S_all 1.183
_refine_ls_R_factor_all 0.0861
_refine_ls_R_factor_gt 0.0676
_refine_ls_shift/su_max 0.000
_refine_ls_shift/su_mean 0.000
_refine_ls_structure_factor_coef Fsqd
_refine_ls_weighting_details 'calc w = 1/[\s^2^(Fo^2^)+(0.0376P)^2^+76.2716P] where P = (Fo^2^+2Fc^2^)/3'
_refine_ls_weighting_scheme calc
_refine_ls_wR_factor_gt 0.1761
_refine_ls_wR_factor_ref 0.1812
_reflns_number_gt 3807
_reflns_number_total 4851
_reflns_threshold_expression I>2\s(I)
_cod_data_source_file hb6251.cif
_cod_data_source_block I
_cod_depositor_comments
;
The following automatic conversions were performed:
'_symmetry_cell_setting' value 'Monoclinic' changed to 'monoclinic'
according to '/home/saulius/struct/CIF-dictionaries/cif_core.dic'
dictionary named 'cif_core.dic' version 2.4.1 from 2010-06-29.

Automatic conversion script
Id: cif_fix_enum 1527 2010-12-29 10:47:43Z saulius 

The following automatic conversions were performed:

'_symmetry_cell_setting' value 'Monoclinic' changed to 'monoclinic'
according to /home/saulius/struct/CIF-dictionaries/cif_core.dic
dictionary named 'cif_core.dic' version 2.4.1 from 2010-06-29.

Automatic conversion script
Id: cif_fix_values 1715 2011-07-08 13:25:40Z adriana 
;
_cod_original_sg_symbol_H-M 'P 21/n'
_cod_database_code 2206699
_cod_database_fobs_code 2206699

loop_
_symmetry_equiv_pos_as_xyz
'x, y, z'
'-x+1/2, y+1/2, -z+1/2'
'-x, -y, -z'
'x-1/2, -y-1/2, z-1/2'

loop_
_atom_site_label
_atom_site_fract_x
_atom_site_fract_y
_atom_site_fract_z
_atom_site_U_iso_or_equiv
_atom_site_adp_type
_atom_site_calc_flag
_atom_site_refinement_flags
_atom_site_occupancy
_atom_site_type_symbol
C1 0.418(2) 0.2968(9) 0.1174(17) 0.081(7) Uani d . 1 C
H1A 0.4913 0.3178 0.1555 0.098 Uiso calc R 1 H
H1B 0.3558 0.3291 0.1148 0.098 Uiso calc R 1 H
C2 0.419(3) 0.2789(14) -0.0072(19) 0.162(17) Uani d . 1 C
H2A 0.4316 0.3187 -0.0468 0.243 Uiso calc R 1 H
H2B 0.3460 0.2590 -0.0461 0.243 Uiso calc R 1 H
H2C 0.4816 0.2479 -0.0055 0.243 Uiso calc R 1 H
C3 0.4939(17) 0.1861(9) 0.1949(14) 0.064(5) Uani d . 1 C
H3A 0.4909 0.1703 0.1183 0.077 Uiso calc R 1 H
H3B 0.4751 0.1485 0.2375 0.077 Uiso calc R 1 H
C4 0.624(2) 0.2083(12) 0.254(3) 0.124(11) Uani d . 1 C
H4A 0.6760 0.1713 0.2549 0.187 Uiso calc R 1 H
H4B 0.6298 0.2227 0.3307 0.187 Uiso calc R 1 H
H4C 0.6456 0.2445 0.2111 0.187 Uiso calc R 1 H
C5 0.2852(19) 0.2017(9) 0.1337(15) 0.072(6) Uani d . 1 C
H5A 0.2888 0.1822 0.0612 0.086 Uiso calc R 1 H
H5B 0.2771 0.1655 0.1845 0.086 Uiso calc R 1 H
C6 0.1807(18) 0.2455(11) 0.1144(18) 0.081(6) Uani d . 1 C
H6A 0.1116 0.2199 0.0815 0.122 Uiso calc R 1 H
H6B 0.1874 0.2810 0.0630 0.122 Uiso calc R 1 H
H6C 0.1754 0.2641 0.1861 0.122 Uiso calc R 1 H
C7 0.4039(16) 0.2641(8) 0.3045(15) 0.060(5) Uani d . 1 C
H7A 0.4795 0.2850 0.3343 0.072 Uiso calc R 1 H
H7B 0.3452 0.2988 0.2972 0.072 Uiso calc R 1 H
C8 0.3865(19) 0.2160(10) 0.3912(15) 0.071(5) Uani d . 1 C
H8A 0.3916 0.2390 0.4621 0.107 Uiso calc R 1 H
H8B 0.4459 0.1822 0.4029 0.107 Uiso calc R 1 H
H8C 0.3108 0.1957 0.3651 0.107 Uiso calc R 1 H
C9 0.2754(15) 0.5519(8) 0.8105(14) 0.054(4) Uani d . 1 C
H9A 0.2997 0.5770 0.7520 0.065 Uiso calc R 1 H
H9B 0.2727 0.5051 0.7896 0.065 Uiso calc R 1 H
C10 0.3649(19) 0.5617(11) 0.9255(17) 0.090(7) Uani d . 1 C
H10A 0.4404 0.5472 0.9196 0.134 Uiso calc R 1 H
H10B 0.3421 0.5361 0.9832 0.134 Uiso calc R 1 H
H10C 0.3685 0.6081 0.9459 0.134 Uiso calc R 1 H
C11 0.160(2) 0.6494(11) 0.821(2) 0.110(9) Uani d . 1 C
H11A 0.2053 0.6612 0.8971 0.131 Uiso calc R 1 H
H11B 0.2042 0.6648 0.7683 0.131 Uiso calc R 1 H
C12 0.053(3) 0.6884(13) 0.797(2) 0.125(11) Uani d . 1 C
H12A 0.0725 0.7351 0.8049 0.188 Uiso calc R 1 H
H12B 0.0093 0.6766 0.8508 0.188 Uiso calc R 1 H
H12C 0.0074 0.6796 0.7208 0.188 Uiso calc R 1 H
C13 0.1188(17) 0.5421(13) 0.9111(14) 0.082(7) Uani d . 1 C
H13A 0.1665 0.5596 0.9829 0.099 Uiso calc R 1 H
H13B 0.0386 0.5554 0.9049 0.099 Uiso calc R 1 H
C14 0.126(2) 0.4670(13) 0.915(2) 0.121(11) Uani d . 1 C
H14A 0.0984 0.4510 0.9786 0.182 Uiso calc R 1 H
H14B 0.2051 0.4532 0.9244 0.182 Uiso calc R 1 H
H14C 0.0774 0.4489 0.8452 0.182 Uiso calc R 1 H
C15 0.0635(17) 0.5548(10) 0.6978(15) 0.069(5) Uani d . 1 C
H15A 0.0576 0.5065 0.6932 0.082 Uiso calc R 1 H
H15B -0.0120 0.5717 0.7022 0.082 Uiso calc R 1 H
C16 0.0851(16) 0.5781(8) 0.5973(14) 0.058(4) Uani d . 1 C
H16A 0.0236 0.5636 0.5332 0.088 Uiso calc R 1 H
H16B 0.1585 0.5608 0.5902 0.088 Uiso calc R 1 H
H16C 0.0880 0.6260 0.5988 0.088 Uiso calc R 1 H
N1 0.3988(14) 0.2387(7) 0.1854(12) 0.061(4) Uani d . 1 N
N2 0.1580(12) 0.5739(6) 0.8142(12) 0.052(3) Uani d . 1 N
O1 0.2159(8) 0.4766(5) 0.4075(7) 0.038(2) Uani d . 1 O
O2 0.1718(9) 0.5507(6) 0.2091(9) 0.054(3) Uani d . 1 O
O3 0.4022(8) 0.5113(4) 0.2170(7) 0.036(2) Uani d . 1 O
O4 0.2166(9) 0.4219(5) 0.1929(8) 0.048(3) Uani d . 1 O
O5 0.2127(9) 0.3376(6) 0.4317(9) 0.055(3) Uani d . 1 O
O6 0.3837(8) 0.5698(4) 0.4033(8) 0.035(2) Uani d . 1 O
O7 0.3915(7) 0.4944(4) 0.6101(7) 0.0289(18) Uani d . 1 O
O8 0.1864(9) 0.4152(5) 0.6055(9) 0.047(2) Uani d . 1 O
O9 0.4073(8) 0.3641(4) 0.6114(8) 0.038(2) Uani d . 1 O
O10 0.6004(10) 0.3500(5) 0.8016(9) 0.052(3) Uani d . 1 O
O11 0.4098(9) 0.4191(5) 0.8271(8) 0.046(2) Uani d . 1 O
O12 0.5876(7) 0.5801(5) 0.5999(8) 0.035(2) Uani d . 1 O
O13 0.3700(8) 0.6360(4) 0.6106(8) 0.036(2) Uani d . 1 O
Mo1 0.26755(10) 0.49031(6) 0.27169(10) 0.0360(3) Uani d . 1 Mo
Mo2 0.27131(10) 0.40425(6) 0.51351(10) 0.0337(3) Uani d . 1 Mo
Mo3 0.50468(11) 0.41132(6) 0.73966(10) 0.0330(3) Uani d . 1 Mo
Mo4 0.43351(9) 0.57040(5) 0.55576(9) 0.0238(3) Uani d . 1 Mo

loop_
_atom_site_aniso_label
_atom_site_aniso_U_11
_atom_site_aniso_U_22
_atom_site_aniso_U_33
_atom_site_aniso_U_12
_atom_site_aniso_U_13
_atom_site_aniso_U_23
C1 0.116(17) 0.038(10) 0.088(14) -0.039(11) 0.020(13) 0.008(9)
C2 0.32(5) 0.12(2) 0.062(15) -0.11(3) 0.07(2) 0.004(15)
C3 0.102(15) 0.049(10) 0.049(10) -0.011(10) 0.034(10) -0.010(8)
C4 0.097(18) 0.077(16) 0.21(3) -0.025(14) 0.05(2) -0.077(19)
C5 0.111(17) 0.052(11) 0.045(10) -0.031(11) 0.006(10) -0.007(8)
C6 0.080(14) 0.072(13) 0.080(14) -0.019(12) -0.001(11) -0.006(11)
C7 0.066(11) 0.036(9) 0.077(12) -0.004(8) 0.020(9) -0.038(8)
C8 0.095(15) 0.064(12) 0.054(11) 0.008(11) 0.018(10) 0.000(9)
C9 0.073(11) 0.037(9) 0.063(10) -0.011(8) 0.036(9) -0.002(7)
C10 0.091(16) 0.080(15) 0.072(14) 0.009(12) -0.024(12) -0.004(11)
C11 0.11(2) 0.058(13) 0.14(2) 0.022(13) -0.003(17) -0.034(14)
C12 0.18(3) 0.084(18) 0.084(17) 0.024(19) -0.007(18) -0.007(14)
C13 0.063(12) 0.16(2) 0.033(9) -0.012(13) 0.033(9) 0.013(11)
C14 0.11(2) 0.13(2) 0.100(19) -0.054(17) -0.015(15) 0.068(17)
C15 0.077(13) 0.070(12) 0.055(11) -0.032(10) 0.010(9) -0.005(9)
C16 0.072(11) 0.042(9) 0.052(10) -0.014(8) 0.000(8) -0.001(8)
N1 0.086(11) 0.043(8) 0.053(8) -0.030(8) 0.015(8) -0.016(6)
N2 0.069(9) 0.039(7) 0.062(8) 0.001(6) 0.042(7) 0.000(6)
O1 0.031(5) 0.051(6) 0.032(5) -0.001(4) 0.007(4) 0.003(4)
O2 0.042(6) 0.066(7) 0.048(6) 0.012(5) 0.003(5) 0.017(5)
O3 0.047(5) 0.040(5) 0.027(4) 0.000(4) 0.022(4) 0.002(4)
O4 0.055(6) 0.047(6) 0.042(6) -0.004(5) 0.013(5) -0.011(5)
O5 0.053(6) 0.060(7) 0.048(6) -0.006(5) 0.007(5) -0.019(5)
O6 0.037(5) 0.029(5) 0.045(5) -0.001(4) 0.022(4) 0.007(4)
O7 0.026(4) 0.026(4) 0.037(5) -0.010(4) 0.014(4) 0.004(4)
O8 0.047(6) 0.038(6) 0.061(7) 0.002(5) 0.025(5) 0.007(5)
O9 0.045(6) 0.028(5) 0.050(6) -0.004(4) 0.026(5) 0.007(4)
O10 0.065(7) 0.036(6) 0.056(6) 0.026(5) 0.019(5) 0.014(5)
O11 0.064(7) 0.042(6) 0.041(5) -0.009(5) 0.028(5) 0.007(4)
O12 0.027(5) 0.044(5) 0.038(5) 0.001(4) 0.013(4) -0.008(4)
O13 0.043(5) 0.022(4) 0.050(6) 0.003(4) 0.025(4) -0.005(4)
Mo1 0.0337(6) 0.0448(7) 0.0294(6) 0.0020(5) 0.0081(5) -0.0017(5)
Mo2 0.0344(6) 0.0283(6) 0.0419(7) -0.0042(5) 0.0164(5) -0.0009(5)
Mo3 0.0419(7) 0.0278(6) 0.0334(6) 0.0034(5) 0.0171(5) 0.0071(5)
Mo4 0.0301(6) 0.0167(5) 0.0291(5) 0.0004(4) 0.0160(4) -0.0005(4)

loop_
_atom_type_symbol
_atom_type_description
_atom_type_scat_dispersion_real
_atom_type_scat_dispersion_imag
_atom_type_scat_source
C C 0.0033 0.0016 'International Tables Vol C Tables 4.2.6.8 and 6.1.1.4'
H H 0.0000 0.0000 'International Tables Vol C Tables 4.2.6.8 and 6.1.1.4'
N N 0.0061 0.0033 'International Tables Vol C Tables 4.2.6.8 and 6.1.1.4'
O O 0.0106 0.0060 'International Tables Vol C Tables 4.2.6.8 and 6.1.1.4'
Mo Mo -1.6832 0.6857 'International Tables Vol C Tables 4.2.6.8 and 6.1.1.4'

loop_
_geom_angle_atom_site_label_1
_geom_angle_atom_site_label_2
_geom_angle_atom_site_label_3
_geom_angle_site_symmetry_1
_geom_angle_site_symmetry_3
_geom_angle
N1 C1 C2 . . 113.5(16)
N1 C1 H1A . . 108.9
C2 C1 H1A . . 108.9
N1 C1 H1B . . 108.9
C2 C1 H1B . . 108.9
H1A C1 H1B . . 107.7
C1 C2 H2A . . 109.5
C1 C2 H2B . . 109.5
H2A C2 H2B . . 109.5
C1 C2 H2C . . 109.5
H2A C2 H2C . . 109.5
H2B C2 H2C . . 109.5
N1 C3 C4 . . 116.9(14)
N1 C3 H3A . . 108.1
C4 C3 H3A . . 108.1
N1 C3 H3B . . 108.1
C4 C3 H3B . . 108.1
H3A C3 H3B . . 107.3
C3 C4 H4A . . 109.5
C3 C4 H4B . . 109.5
H4A C4 H4B . . 109.5
C3 C4 H4C . . 109.5
H4A C4 H4C . . 109.5
H4B C4 H4C . . 109.5
C6 C5 N1 . . 112.9(15)
C6 C5 H5A . . 109.0
N1 C5 H5A . . 109.0
C6 C5 H5B . . 109.0
N1 C5 H5B . . 109.0
H5A C5 H5B . . 107.8
C5 C6 H6A . . 109.5
C5 C6 H6B . . 109.5
H6A C6 H6B . . 109.5
C5 C6 H6C . . 109.5
H6A C6 H6C . . 109.5
H6B C6 H6C . . 109.5
C8 C7 N1 . . 118.5(13)
C8 C7 H7A . . 107.7
N1 C7 H7A . . 107.7
C8 C7 H7B . . 107.7
N1 C7 H7B . . 107.7
H7A C7 H7B . . 107.1
C7 C8 H8A . . 109.5
C7 C8 H8B . . 109.5
H8A C8 H8B . . 109.5
C7 C8 H8C . . 109.5
H8A C8 H8C . . 109.5
H8B C8 H8C . . 109.5
N2 C9 C10 . . 111.9(15)
N2 C9 H9A . . 109.2
C10 C9 H9A . . 109.2
N2 C9 H9B . . 109.2
C10 C9 H9B . . 109.2
H9A C9 H9B . . 107.9
C9 C10 H10A . . 109.5
C9 C10 H10B . . 109.5
H10A C10 H10B . . 109.5
C9 C10 H10C . . 109.5
H10A C10 H10C . . 109.5
H10B C10 H10C . . 109.5
C12 C11 N2 . . 122(2)
C12 C11 H11A . . 106.9
N2 C11 H11A . . 106.9
C12 C11 H11B . . 106.9
N2 C11 H11B . . 106.9
H11A C11 H11B . . 106.7
C11 C12 H12A . . 109.5
C11 C12 H12B . . 109.5
H12A C12 H12B . . 109.5
C11 C12 H12C . . 109.5
H12A C12 H12C . . 109.5
H12B C12 H12C . . 109.5
C14 C13 N2 . . 115.0(18)
C14 C13 H13A . . 108.5
N2 C13 H13A . . 108.5
C14 C13 H13B . . 108.5
N2 C13 H13B . . 108.5
H13A C13 H13B . . 107.5
C13 C14 H14A . . 109.5
C13 C14 H14B . . 109.5
H14A C14 H14B . . 109.5
C13 C14 H14C . . 109.5
H14A C14 H14C . . 109.5
H14B C14 H14C . . 109.5
C16 C15 N2 . . 116.4(14)
C16 C15 H15A . . 108.2
N2 C15 H15A . . 108.2
C16 C15 H15B . . 108.2
N2 C15 H15B . . 108.2
H15A C15 H15B . . 107.3
C15 C16 H16A . . 109.5
C15 C16 H16B . . 109.5
H16A C16 H16B . . 109.5
C15 C16 H16C . . 109.5
H16A C16 H16C . . 109.5
H16B C16 H16C . . 109.5
C1 N1 C7 . . 106.8(13)
C1 N1 C5 . . 113.6(15)
C7 N1 C5 . . 111.6(14)
C1 N1 C3 . . 111.9(15)
C7 N1 C3 . . 108.3(13)
C5 N1 C3 . . 104.6(13)
C9 N2 C13 . . 112.4(14)
C9 N2 C11 . . 107.3(15)
C13 N2 C11 . . 112.7(17)
C9 N2 C15 . . 110.6(13)
C13 N2 C15 . . 107.3(13)
C11 N2 C15 . . 106.4(15)
Mo1 O1 Mo2 . . 123.2(5)
Mo3 O3 Mo1 3_666 . 123.9(4)
Mo4 O6 Mo1 . . 131.7(4)
Mo4 O6 Mo3 . 3_666 129.1(4)
Mo1 O6 Mo3 . 3_666 87.5(3)
Mo4 O7 Mo2 . . 130.5(4)
Mo4 O7 Mo3 . . 131.5(4)
Mo2 O7 Mo3 . . 87.5(3)
Mo2 O9 Mo3 . . 121.7(5)
Mo4 O12 Mo2 . 3_666 130.2(5)
Mo4 O12 Mo1 . 3_666 128.8(5)
Mo2 O12 Mo1 3_666 3_666 87.8(3)
O4 Mo1 O2 . . 103.2(5)
O4 Mo1 O1 . . 102.7(5)
O2 Mo1 O1 . . 99.2(5)
O4 Mo1 O3 . . 100.9(4)
O2 Mo1 O3 . . 102.0(5)
O1 Mo1 O3 . . 143.5(4)
O4 Mo1 O6 . . 165.1(4)
O2 Mo1 O6 . . 91.4(4)
O1 Mo1 O6 . . 77.5(3)
O3 Mo1 O6 . . 72.6(3)
O4 Mo1 O12 . 3_666 88.8(4)
O2 Mo1 O12 . 3_666 166.9(4)
O1 Mo1 O12 . 3_666 72.5(3)
O3 Mo1 O12 . 3_666 80.6(3)
O6 Mo1 O12 . 3_666 77.0(3)
O8 Mo2 O5 . . 105.2(5)
O8 Mo2 O9 . . 101.3(4)
O5 Mo2 O9 . . 100.4(5)
O8 Mo2 O1 . . 100.4(4)
O5 Mo2 O1 . . 100.7(5)
O9 Mo2 O1 . . 144.3(4)
O8 Mo2 O7 . . 87.8(4)
O5 Mo2 O7 . . 166.7(4)
O9 Mo2 O7 . . 73.6(3)
O1 Mo2 O7 . . 79.4(3)
O8 Mo2 O12 . 3_666 163.8(4)
O5 Mo2 O12 . 3_666 90.6(4)
O9 Mo2 O12 . 3_666 79.2(3)
O1 Mo2 O12 . 3_666 72.2(3)
O7 Mo2 O12 . 3_666 76.8(3)
O10 Mo3 O11 . . 104.9(5)
O10 Mo3 O3 . 3_666 101.3(5)
O11 Mo3 O3 . 3_666 100.3(4)
O10 Mo3 O9 . . 101.0(5)
O11 Mo3 O9 . . 100.8(4)
O3 Mo3 O9 3_666 . 144.0(4)
O10 Mo3 O7 . . 165.0(4)
O11 Mo3 O7 . . 89.7(4)
O3 Mo3 O7 3_666 . 78.6(3)
O9 Mo3 O7 . . 72.7(3)
O10 Mo3 O6 . 3_666 90.2(4)
O11 Mo3 O6 . 3_666 164.3(4)
O3 Mo3 O6 3_666 3_666 71.9(3)
O9 Mo3 O6 . 3_666 80.1(3)
O7 Mo3 O6 . 3_666 75.5(3)
O13 Mo4 O12 . . 108.5(4)
O13 Mo4 O7 . . 108.5(4)
O12 Mo4 O7 . . 110.3(4)
O13 Mo4 O6 . . 110.0(4)
O12 Mo4 O6 . . 110.5(4)
O7 Mo4 O6 . . 109.0(4)

loop_
_geom_bond_atom_site_label_1
_geom_bond_atom_site_label_2
_geom_bond_site_symmetry_2
_geom_bond_distance
C1 N1 . 1.48(2)
C1 C2 . 1.55(3)
C1 H1A . 0.9700
C1 H1B . 0.9700
C2 H2A . 0.9600
C2 H2B . 0.9600
C2 H2C . 0.9600
C3 N1 . 1.52(2)
C3 C4 . 1.59(3)
C3 H3A . 0.9700
C3 H3B . 0.9700
C4 H4A . 0.9600
C4 H4B . 0.9600
C4 H4C . 0.9600
C5 C6 . 1.49(3)
C5 N1 . 1.52(2)
C5 H5A . 0.9700
C5 H5B . 0.9700
C6 H6A . 0.9600
C6 H6B . 0.9600
C6 H6C . 0.9600
C7 C8 . 1.48(2)
C7 N1 . 1.51(2)
C7 H7A . 0.9700
C7 H7B . 0.9700
C8 H8A . 0.9600
C8 H8B . 0.9600
C8 H8C . 0.9600
C9 N2 . 1.47(2)
C9 C10 . 1.53(2)
C9 H9A . 0.9700
C9 H9B . 0.9700
C10 H10A . 0.9600
C10 H10B . 0.9600
C10 H10C . 0.9600
C11 C12 . 1.45(3)
C11 N2 . 1.51(2)
C11 H11A . 0.9700
C11 H11B . 0.9700
C12 H12A . 0.9600
C12 H12B . 0.9600
C12 H12C . 0.9600
C13 C14 . 1.51(3)
C13 N2 . 1.508(19)
C13 H13A . 0.9700
C13 H13B . 0.9700
C14 H14A . 0.9600
C14 H14B . 0.9600
C14 H14C . 0.9600
C15 C16 . 1.39(2)
C15 N2 . 1.60(2)
C15 H15A . 0.9700
C15 H15B . 0.9700
C16 H16A . 0.9600
C16 H16B . 0.9600
C16 H16C . 0.9600
O1 Mo1 . 1.915(9)
O1 Mo2 . 1.933(9)
O2 Mo1 . 1.696(10)
O3 Mo3 3_666 1.895(9)
O3 Mo1 . 1.924(9)
O4 Mo1 . 1.688(10)
O5 Mo2 . 1.700(10)
O6 Mo4 . 1.783(9)
O6 Mo1 . 2.413(9)
O6 Mo3 3_666 2.462(8)
O7 Mo4 . 1.780(8)
O7 Mo2 . 2.405(8)
O7 Mo3 . 2.434(8)
O8 Mo2 . 1.696(10)
O9 Mo2 . 1.910(10)
O9 Mo3 . 1.923(10)
O10 Mo3 . 1.706(9)
O11 Mo3 . 1.737(10)
O12 Mo4 . 1.773(9)
O12 Mo2 3_666 2.440(9)
O12 Mo1 3_666 2.441(9)
O13 Mo4 . 1.729(8)
Mo1 O12 3_666 2.441(9)
Mo2 O12 3_666 2.440(9)
Mo3 O3 3_666 1.895(9)
Mo3 O6 3_666 2.462(8)

loop_
_geom_torsion_atom_site_label_1
_geom_torsion_atom_site_label_2
_geom_torsion_atom_site_label_3
_geom_torsion_atom_site_label_4
_geom_torsion_site_symmetry_1
_geom_torsion_site_symmetry_4
_geom_torsion
C2 C1 N1 C7 . . 178(2)
C2 C1 N1 C5 . . -59(3)
C2 C1 N1 C3 . . 60(3)
C8 C7 N1 C1 . . 179.4(18)
C8 C7 N1 C5 . . 55(2)
C8 C7 N1 C3 . . -60(2)
C6 C5 N1 C1 . . -56(2)
C6 C5 N1 C7 . . 65(2)
C6 C5 N1 C3 . . -178.4(16)
C4 C3 N1 C1 . . 60(2)
C4 C3 N1 C7 . . -57(2)
C4 C3 N1 C5 . . -176.4(18)
C10 C9 N2 C13 . . -53.2(19)
C10 C9 N2 C11 . . 71.3(19)
C10 C9 N2 C15 . . -173.1(14)
C14 C13 N2 C9 . . -53(2)
C14 C13 N2 C11 . . -174.7(18)
C14 C13 N2 C15 . . 69(2)
C12 C11 N2 C9 . . 165(2)
C12 C11 N2 C13 . . -71(3)
C12 C11 N2 C15 . . 46(3)
C16 C15 N2 C9 . . -56(2)
C16 C15 N2 C13 . . -178.5(18)
C16 C15 N2 C11 . . 61(2)
Mo2 O1 Mo1 O4 . . 65.0(6)
Mo2 O1 Mo1 O2 . . 170.9(6)
Mo2 O1 Mo1 O3 . . -64.2(9)
Mo2 O1 Mo1 O6 . . -99.8(5)
Mo2 O1 Mo1 O12 . 3_666 -19.6(5)
Mo3 O3 Mo1 O4 3_666 . 174.3(6)
Mo3 O3 Mo1 O2 3_666 . 68.1(7)
Mo3 O3 Mo1 O1 3_666 . -56.1(9)
Mo3 O3 Mo1 O6 3_666 . -19.6(5)
Mo3 O3 Mo1 O12 3_666 3_666 -98.8(5)
Mo4 O6 Mo1 O4 . . -65.2(17)
Mo3 O6 Mo1 O4 3_666 . 78.5(16)
Mo4 O6 Mo1 O2 . . 126.4(7)
Mo3 O6 Mo1 O2 3_666 . -89.8(4)
Mo4 O6 Mo1 O1 . . 27.3(6)
Mo3 O6 Mo1 O1 3_666 . 171.1(4)
Mo4 O6 Mo1 O3 . . -131.4(7)
Mo3 O6 Mo1 O3 3_666 . 12.4(3)
Mo4 O6 Mo1 O12 . 3_666 -47.3(6)
Mo3 O6 Mo1 O12 3_666 3_666 96.5(3)
Mo3 O9 Mo2 O8 . . -64.3(6)
Mo3 O9 Mo2 O5 . . -172.2(6)
Mo3 O9 Mo2 O1 . . 62.2(9)
Mo3 O9 Mo2 O7 . . 20.0(4)
Mo3 O9 Mo2 O12 . 3_666 99.2(5)
Mo1 O1 Mo2 O8 . . -175.3(6)
Mo1 O1 Mo2 O5 . . -67.5(6)
Mo1 O1 Mo2 O9 . . 58.0(9)
Mo1 O1 Mo2 O7 . . 99.0(5)
Mo1 O1 Mo2 O12 . 3_666 19.7(5)
Mo4 O7 Mo2 O8 . . -124.1(6)
Mo3 O7 Mo2 O8 . . 89.2(4)
Mo4 O7 Mo2 O5 . . 69(2)
Mo3 O7 Mo2 O5 . . -78.1(19)
Mo4 O7 Mo2 O9 . . 133.4(6)
Mo3 O7 Mo2 O9 . . -13.3(3)
Mo4 O7 Mo2 O1 . . -23.1(6)
Mo3 O7 Mo2 O1 . . -169.8(3)
Mo4 O7 Mo2 O12 . 3_666 51.0(5)
Mo3 O7 Mo2 O12 . 3_666 -95.7(3)
Mo2 O9 Mo3 O10 . . 174.2(5)
Mo2 O9 Mo3 O11 . . 66.5(6)
Mo2 O9 Mo3 O3 . 3_666 -58.5(9)
Mo2 O9 Mo3 O7 . . -19.8(4)
Mo2 O9 Mo3 O6 . 3_666 -97.6(5)
Mo4 O7 Mo3 O10 . . -65.9(19)
Mo2 O7 Mo3 O10 . . 80.2(17)
Mo4 O7 Mo3 O11 . . 125.7(6)
Mo2 O7 Mo3 O11 . . -88.2(4)
Mo4 O7 Mo3 O3 . 3_666 25.1(6)
Mo2 O7 Mo3 O3 . 3_666 171.2(3)
Mo4 O7 Mo3 O9 . . -132.9(6)
Mo2 O7 Mo3 O9 . . 13.3(3)
Mo4 O7 Mo3 O6 . 3_666 -48.9(5)
Mo2 O7 Mo3 O6 . 3_666 97.2(3)
Mo2 O12 Mo4 O13 3_666 . -118.2(6)
Mo1 O12 Mo4 O13 3_666 . 114.0(6)
Mo2 O12 Mo4 O7 3_666 . 123.1(6)
Mo1 O12 Mo4 O7 3_666 . -4.8(6)
Mo2 O12 Mo4 O6 3_666 . 2.4(7)
Mo1 O12 Mo4 O6 3_666 . -125.4(5)
Mo2 O7 Mo4 O13 . . 113.6(6)
Mo3 O7 Mo4 O13 . . -113.5(6)
Mo2 O7 Mo4 O12 . . -127.7(5)
Mo3 O7 Mo4 O12 . . 5.2(7)
Mo2 O7 Mo4 O6 . . -6.2(6)
Mo3 O7 Mo4 O6 . . 126.7(5)
Mo1 O6 Mo4 O13 . . -115.0(6)
Mo3 O6 Mo4 O13 3_666 . 114.5(6)
Mo1 O6 Mo4 O12 . . 125.2(6)
Mo3 O6 Mo4 O12 3_666 . -5.2(7)
Mo1 O6 Mo4 O7 . . 3.9(7)
Mo3 O6 Mo4 O7 3_666 . -126.6(5)
